data_7004685
loop_
_publ_author_name
'Venugopal, Ajay'
'Hepp, Alexander'
'Pape, Tania'
'Mix, Andreas'
'Mitzel, Norbert W.'

_publ_section_title
;
 Rare-earth metal hydroxylamide complexes
;
_journal_issue 46
_journal_name_full 'Dalton Transactions'
_journal_page_first 6628
_journal_page_last 6633
_journal_paper_doi 10.1039/b810234a
_journal_year 2008
_chemical_formula_sum 'C48 H48 N2 O2 Sm2'
_chemical_formula_weight 985.58
_chemical_name_systematic
;
?
;
_space_group_IT_number 15
_symmetry_cell_setting monoclinic
_symmetry_space_group_name_Hall '-C 2yc'
_symmetry_space_group_name_H-M 'C 1 2/c 1'
_atom_sites_solution_hydrogens geom
_atom_sites_solution_primary direct
_atom_sites_solution_secondary difmap
_audit_creation_method SHELXL-97
_cell_angle_alpha 90.00
_cell_angle_beta 123.722(4)
_cell_angle_gamma 90.00
_cell_formula_units_Z 8
_cell_length_a 42.893(9)
_cell_length_b 8.9932(19)
_cell_length_c 25.253(5)
_cell_measurement_reflns_used 900
_cell_measurement_temperature 153(2)
_cell_measurement_theta_max 22.5
_cell_measurement_theta_min 1
_cell_volume 8102(3)
_computing_cell_refinement 'SAINT (Bruker AXS, 2000)'
_computing_data_collection 'SMART (Bruker AXS, 2000)'
_computing_data_reduction 'SAINT,SADABS (Bruker AXS, 2000)'
_computing_molecular_graphics
;
ORTEP3,L.J. Farrugia, J. Appl. Cryst. (1997) 30, 565
;
_computing_structure_refinement 'SHELXL-97 (Sheldrick, 1997)'
_computing_structure_solution 'SHELXS-97 (Sheldrick, 1990)'
_diffrn_ambient_temperature 153(2)
_diffrn_detector_area_resol_mean 80
_diffrn_measured_fraction_theta_full 0.997
_diffrn_measured_fraction_theta_max 0.997
_diffrn_measurement_device_type 'CCD area detector'
_diffrn_measurement_method 'Omega and Phi scans'
_diffrn_radiation_monochromator graphite
_diffrn_radiation_source 'rotating anode'
_diffrn_radiation_type MoK\a
_diffrn_radiation_wavelength 0.71073
_diffrn_reflns_av_R_equivalents 0.0519
_diffrn_reflns_av_sigmaI/netI 0.0495
_diffrn_reflns_limit_h_max 60
_diffrn_reflns_limit_h_min -60
_diffrn_reflns_limit_k_max 12
_diffrn_reflns_limit_k_min -12
_diffrn_reflns_limit_l_max 35
_diffrn_reflns_limit_l_min -35
_diffrn_reflns_number 45837
_diffrn_reflns_theta_full 30.05
_diffrn_reflns_theta_max 30.05
_diffrn_reflns_theta_min 1.14
_exptl_absorpt_coefficient_mu 2.911
_exptl_absorpt_correction_T_max 0.8924
_exptl_absorpt_correction_T_min 0.6223
_exptl_absorpt_correction_type multi-scan
_exptl_absorpt_process_details
;
Corrections were done with the SADABS program, utilizing the none merged
raw data obtained from the integration process. Integration and final cell
refinement were done with SAINT.

SADABS reports ratio of Tmin/Tmax = 0.829887

;
_exptl_crystal_colour 'pale yellow'
_exptl_crystal_density_diffrn 1.616
_exptl_crystal_density_method 'not measured'
_exptl_crystal_description 'transparent prism'
_exptl_crystal_F_000 3920
_exptl_crystal_size_max 0.18
_exptl_crystal_size_mid 0.08
_exptl_crystal_size_min 0.04
_refine_diff_density_max 1.501
_refine_diff_density_min -0.981
_refine_diff_density_rms 0.125
_refine_ls_extinction_method none
_refine_ls_goodness_of_fit_ref 1.044
_refine_ls_hydrogen_treatment noref
_refine_ls_matrix_type full
_refine_ls_number_parameters 487
_refine_ls_number_reflns 11847
_refine_ls_number_restraints 0
_refine_ls_restrained_S_all 1.044
_refine_ls_R_factor_all 0.0509
_refine_ls_R_factor_gt 0.0374
_refine_ls_shift/su_max 0.003
_refine_ls_shift/su_mean 0.000
_refine_ls_structure_factor_coef Fsqd
_refine_ls_weighting_details 'calc w=1/[\s^2^(Fo^2^)+(0.0309P)^2^+7.9341P] where P=(Fo^2^+2Fc^2^)/3'
_refine_ls_weighting_scheme calc
_refine_ls_wR_factor_gt 0.0747
_refine_ls_wR_factor_ref 0.0787
_reflns_number_gt 9869
_reflns_number_total 11847
_reflns_threshold_expression >2sigma(I)
_cod_data_source_file b810234a.txt
_cod_data_source_block 2b
_cod_original_sg_symbol_H-M C2/c
_cod_database_code 7004685

loop_
_symmetry_equiv_pos_as_xyz
'x, y, z'
'-x, y, -z+1/2'
'x+1/2, y+1/2, z'
'-x+1/2, y+1/2, -z+1/2'
'-x, -y, -z'
'x, -y, z-1/2'
'-x+1/2, -y+1/2, -z'
'x+1/2, -y+1/2, z-1/2'

loop_
_atom_site_label
_atom_site_type_symbol
_atom_site_fract_x
_atom_site_fract_y
_atom_site_fract_z
_atom_site_U_iso_or_equiv
_atom_site_adp_type
_atom_site_occupancy
_atom_site_symmetry_multiplicity
_atom_site_calc_flag
_atom_site_refinement_flags
_atom_site_disorder_assembly
_atom_site_disorder_group
Sm1 Sm 0.844434(5) 0.136694(18) 0.304710(8) 0.01863(5) Uani 1 1 d . . .
N1 N 0.91247(8) 0.1759(3) 0.39905(13) 0.0187(5) Uani 1 1 d . . .
O1 O 0.90444(6) 0.2154(2) 0.33777(10) 0.0204(5) Uani 1 1 d . . .
C1 C 0.82516(11) 0.3218(5) 0.3692(2) 0.0352(9) Uani 1 1 d . . .
H1 H 0.8450 0.3517 0.4106 0.042 Uiso 1 1 calc R . .
C2 C 0.80275(11) 0.1958(5) 0.3542(2) 0.0359(9) Uani 1 1 d . . .
H2 H 0.8048 0.1248 0.3839 0.043 Uiso 1 1 calc R . .
C3 C 0.77669(11) 0.1917(5) 0.2880(2) 0.0364(9) Uani 1 1 d . . .
H3 H 0.7581 0.1177 0.2650 0.044 Uiso 1 1 calc R . .
C4 C 0.81330(11) 0.3965(4) 0.31228(19) 0.0318(8) Uani 1 1 d . . .
H4 H 0.8238 0.4854 0.3083 0.038 Uiso 1 1 calc R . .
C5 C 0.78303(11) 0.3164(4) 0.2621(2) 0.0331(9) Uani 1 1 d . . .
H5 H 0.7693 0.3425 0.2183 0.040 Uiso 1 1 calc R . .
C6 C 0.82487(11) -0.1400(4) 0.3229(2) 0.0335(9) Uani 1 1 d . . .
H6 H 0.8112 -0.1423 0.3423 0.040 Uiso 1 1 calc R . .
C7 C 0.80939(11) -0.1304(4) 0.2574(2) 0.0321(8) Uani 1 1 d . . .
H7 H 0.7835 -0.1247 0.2246 0.039 Uiso 1 1 calc R . .
C8 C 0.83918(11) -0.1307(4) 0.24901(18) 0.0293(8) Uani 1 1 d . . .
H8 H 0.8369 -0.1264 0.2094 0.035 Uiso 1 1 calc R . .
C9 C 0.86404(11) -0.1457(4) 0.35504(19) 0.0300(8) Uani 1 1 d . . .
H9 H 0.8815 -0.1531 0.3998 0.036 Uiso 1 1 calc R . .
C10 C 0.87292(10) -0.1385(4) 0.30939(19) 0.0290(8) Uani 1 1 d . . .
H10 H 0.8974 -0.1389 0.3178 0.035 Uiso 1 1 calc R . .
Sm2 Sm 0.904138(5) 0.291679(18) 0.250990(8) 0.01828(5) Uani 1 1 d . . .
N2 N 0.83474(8) 0.3397(3) 0.16845(13) 0.0205(6) Uani 1 1 d . . .
O2 O 0.84251(6) 0.2519(3) 0.22181(11) 0.0210(5) Uani 1 1 d . . .
C11 C 0.88920(11) 0.0423(4) 0.17600(18) 0.0317(8) Uani 1 1 d . . .
H11 H 0.8665 -0.0089 0.1620 0.038 Uiso 1 1 calc R . .
C12 C 0.89361(11) 0.1603(4) 0.14379(18) 0.0315(8) Uani 1 1 d . . .
H12 H 0.8745 0.2027 0.1044 0.038 Uiso 1 1 calc R . .
C13 C 0.93126(11) 0.2035(4) 0.18035(19) 0.0330(9) Uani 1 1 d . . .
H13 H 0.9422 0.2803 0.1699 0.040 Uiso 1 1 calc R . .
C14 C 0.95006(11) 0.1144(4) 0.23475(19) 0.0317(8) Uani 1 1 d . . .
H14 H 0.9759 0.1204 0.2679 0.038 Uiso 1 1 calc R . .
C15 C 0.92398(11) 0.0142(4) 0.23190(18) 0.0304(8) Uani 1 1 d . . .
H15 H 0.9292 -0.0596 0.2627 0.037 Uiso 1 1 calc R . .
C16 C 0.91265(10) 0.5960(4) 0.25569(17) 0.0281(8) Uani 1 1 d . . .
H16 H 0.8908 0.6530 0.2281 0.034 Uiso 1 1 calc R . .
C17 C 0.93758(11) 0.5399(4) 0.24118(19) 0.0333(8) Uani 1 1 d . . .
H17 H 0.9354 0.5511 0.2019 0.040 Uiso 1 1 calc R . .
C18 C 0.96623(10) 0.4642(4) 0.2949(2) 0.0337(9) Uani 1 1 d . . .
H18 H 0.9871 0.4161 0.2986 0.040 Uiso 1 1 calc R . .
C19 C 0.95889(10) 0.4716(4) 0.34220(17) 0.0297(8) Uani 1 1 d . . .
H19 H 0.9737 0.4289 0.3835 0.036 Uiso 1 1 calc R . .
C20 C 0.92575(10) 0.5532(4) 0.31799(17) 0.0275(7) Uani 1 1 d . . .
H20 H 0.9142 0.5754 0.3401 0.033 Uiso 1 1 calc R . .
C21 C 0.94520(9) 0.0733(4) 0.43140(16) 0.0216(6) Uani 1 1 d . . .
H21A H 0.9386 -0.0179 0.4053 0.026 Uiso 1 1 calc R . .
H21B H 0.9496 0.0441 0.4729 0.026 Uiso 1 1 calc R . .
C22 C 0.98133(9) 0.1340(4) 0.44317(17) 0.0233(7) Uani 1 1 d . . .
C23 C 0.99263(10) 0.0946(4) 0.40295(17) 0.0272(7) Uani 1 1 d . . .
H23 H 0.9773 0.0302 0.3680 0.033 Uiso 1 1 calc R . .
C24 C 1.02600(11) 0.1480(5) 0.4130(2) 0.0362(9) Uani 1 1 d . . .
H24 H 1.0335 0.1189 0.3856 0.043 Uiso 1 1 calc R . .
C25 C 1.04798(11) 0.2432(4) 0.4631(2) 0.0365(9) Uani 1 1 d . . .
H25 H 1.0702 0.2834 0.4691 0.044 Uiso 1 1 calc R . .
C26 C 1.03786(10) 0.2804(4) 0.50444(19) 0.0320(8) Uani 1 1 d . . .
H26 H 1.0535 0.3437 0.5396 0.038 Uiso 1 1 calc R . .
C27 C 1.00499(10) 0.2261(4) 0.49494(18) 0.0281(8) Uani 1 1 d . . .
H27 H 0.9984 0.2517 0.5240 0.034 Uiso 1 1 calc R . .
C28 C 0.91901(9) 0.3112(3) 0.43679(16) 0.0208(6) Uani 1 1 d . . .
H28A H 0.8978 0.3810 0.4120 0.025 Uiso 1 1 calc R . .
H28B H 0.9422 0.3611 0.4463 0.025 Uiso 1 1 calc R . .
C29 C 0.92282(10) 0.2716(4) 0.49841(16) 0.0231(7) Uani 1 1 d . . .
C30 C 0.94919(11) 0.3424(4) 0.55474(18) 0.0306(8) Uani 1 1 d . . .
H30 H 0.9644 0.4182 0.5542 0.037 Uiso 1 1 calc R . .
C31 C 0.90114(10) 0.1600(4) 0.50090(17) 0.0259(7) Uani 1 1 d . . .
H31 H 0.8829 0.1097 0.4630 0.031 Uiso 1 1 calc R . .
C32 C 0.90578(11) 0.1219(4) 0.55768(18) 0.0292(8) Uani 1 1 d . . .
H32 H 0.8907 0.0458 0.5585 0.035 Uiso 1 1 calc R . .
C33 C 0.93211(12) 0.1930(5) 0.61326(18) 0.0351(9) Uani 1 1 d . . .
H33 H 0.9354 0.1656 0.6524 0.042 Uiso 1 1 calc R . .
C34 C 0.95372(12) 0.3046(5) 0.61175(19) 0.0382(9) Uani 1 1 d . . .
H34 H 0.9717 0.3554 0.6498 0.046 Uiso 1 1 calc R . .
C41 C 0.82025(9) 0.4858(4) 0.17149(16) 0.0233(7) Uani 1 1 d . . .
H41A H 0.8373 0.5293 0.2143 0.028 Uiso 1 1 calc R . .
H41B H 0.7954 0.4728 0.1647 0.028 Uiso 1 1 calc R . .
C42 C 0.81683(10) 0.5910(4) 0.12176(16) 0.0273(8) Uani 1 1 d . . .
C43 C 0.83859(11) 0.5781(5) 0.09699(18) 0.0347(9) Uani 1 1 d . . .
H43 H 0.8564 0.4999 0.1111 0.042 Uiso 1 1 calc R . .
C44 C 0.83474(13) 0.6774(5) 0.0521(2) 0.0455(11) Uani 1 1 d . . .
H44 H 0.8491 0.6654 0.0343 0.055 Uiso 1 1 calc R . .
C45 C 0.80983(15) 0.7947(5) 0.0332(2) 0.0544(14) Uani 1 1 d . . .
H45 H 0.8075 0.8644 0.0029 0.065 Uiso 1 1 calc R . .
C46 C 0.78872(14) 0.8107(5) 0.0575(2) 0.0482(12) Uani 1 1 d . . .
H46 H 0.7719 0.8921 0.0445 0.058 Uiso 1 1 calc R . .
C47 C 0.79153(12) 0.7094(4) 0.10107(18) 0.0357(9) Uani 1 1 d . . .
H47 H 0.7762 0.7203 0.1171 0.043 Uiso 1 1 calc R . .
C48 C 0.80745(9) 0.2571(4) 0.10891(16) 0.0240(7) Uani 1 1 d . . .
H48A H 0.8182 0.1581 0.1109 0.029 Uiso 1 1 calc R . .
H48B H 0.8049 0.3111 0.0725 0.029 Uiso 1 1 calc R . .
C49 C 0.76899(10) 0.2351(4) 0.09558(15) 0.0235(7) Uani 1 1 d . . .
C50 C 0.76146(11) 0.1105(4) 0.11876(19) 0.0329(8) Uani 1 1 d . . .
H50 H 0.7811 0.0416 0.1440 0.039 Uiso 1 1 calc R . .
C51 C 0.72653(12) 0.0832(5) 0.1064(2) 0.0406(10) Uani 1 1 d . . .
H51 H 0.7221 -0.0036 0.1228 0.049 Uiso 1 1 calc R . .
C52 C 0.69794(12) 0.1824(5) 0.0702(2) 0.0415(10) Uani 1 1 d . . .
H52 H 0.6737 0.1643 0.0615 0.050 Uiso 1 1 calc R . .
C53 C 0.73987(10) 0.3335(4) 0.05881(17) 0.0305(8) Uani 1 1 d . . .
H53 H 0.7441 0.4194 0.0417 0.037 Uiso 1 1 calc R . .
C54 C 0.70451(11) 0.3081(5) 0.0466(2) 0.0393(10) Uani 1 1 d . . .
H54 H 0.6849 0.3773 0.0220 0.047 Uiso 1 1 calc R . .

loop_
_atom_site_aniso_label
_atom_site_aniso_U_11
_atom_site_aniso_U_22
_atom_site_aniso_U_33
_atom_site_aniso_U_23
_atom_site_aniso_U_13
_atom_site_aniso_U_12
Sm1 0.01868(8) 0.01722(8) 0.02423(9) 0.00391(6) 0.01455(7) 0.00309(6)
N1 0.0236(14) 0.0162(12) 0.0198(13) 0.0040(10) 0.0143(12) 0.0039(10)
O1 0.0219(12) 0.0227(12) 0.0185(11) 0.0032(9) 0.0124(10) 0.0019(9)
C1 0.035(2) 0.039(2) 0.037(2) 0.0015(17) 0.0237(19) 0.0155(18)
C2 0.038(2) 0.042(2) 0.044(2) 0.0114(19) 0.033(2) 0.0139(18)
C3 0.030(2) 0.038(2) 0.055(3) 0.0029(19) 0.031(2) 0.0042(17)
C4 0.034(2) 0.0247(18) 0.048(2) 0.0030(16) 0.030(2) 0.0085(15)
C5 0.030(2) 0.038(2) 0.040(2) 0.0111(17) 0.0248(18) 0.0151(17)
C6 0.037(2) 0.0225(18) 0.048(2) 0.0090(17) 0.028(2) 0.0008(16)
C7 0.0274(19) 0.0253(18) 0.043(2) 0.0047(16) 0.0194(18) -0.0051(15)
C8 0.035(2) 0.0241(17) 0.033(2) -0.0053(15) 0.0216(17) -0.0053(15)
C9 0.033(2) 0.0167(16) 0.034(2) 0.0059(14) 0.0153(17) 0.0039(14)
C10 0.0267(19) 0.0174(16) 0.043(2) -0.0039(15) 0.0195(17) -0.0005(14)
Sm2 0.02125(9) 0.01717(8) 0.02094(8) -0.00140(6) 0.01454(7) -0.00200(6)
N2 0.0237(14) 0.0218(13) 0.0172(13) 0.0025(10) 0.0121(12) -0.0014(11)
O2 0.0232(12) 0.0209(11) 0.0211(11) 0.0067(9) 0.0136(10) 0.0015(9)
C11 0.034(2) 0.0302(19) 0.041(2) -0.0135(17) 0.0279(19) -0.0055(16)
C12 0.036(2) 0.036(2) 0.0256(18) -0.0097(15) 0.0196(17) 0.0012(17)
C13 0.041(2) 0.034(2) 0.038(2) -0.0070(17) 0.031(2) -0.0025(17)
C14 0.0257(19) 0.040(2) 0.036(2) -0.0097(17) 0.0209(17) -0.0003(16)
C15 0.038(2) 0.0256(18) 0.039(2) -0.0052(16) 0.0285(19) 0.0051(16)
C16 0.0305(19) 0.0169(16) 0.0291(18) -0.0007(13) 0.0117(16) -0.0056(14)
C17 0.046(2) 0.0273(18) 0.036(2) -0.0001(16) 0.0287(19) -0.0113(17)
C18 0.0254(19) 0.0250(18) 0.052(2) -0.0024(17) 0.0223(19) -0.0072(15)
C19 0.0291(19) 0.0216(17) 0.0265(18) 0.0002(14) 0.0081(16) -0.0043(14)
C20 0.033(2) 0.0200(16) 0.0292(18) -0.0036(14) 0.0171(16) -0.0058(14)
C21 0.0233(17) 0.0198(15) 0.0230(16) 0.0040(13) 0.0136(14) 0.0031(13)
C22 0.0217(17) 0.0190(16) 0.0299(18) 0.0076(13) 0.0147(15) 0.0063(13)
C23 0.0273(19) 0.0278(18) 0.0295(18) 0.0070(14) 0.0176(16) 0.0069(14)
C24 0.032(2) 0.042(2) 0.042(2) 0.0158(19) 0.0249(19) 0.0115(18)
C25 0.029(2) 0.030(2) 0.052(3) 0.0144(18) 0.024(2) 0.0023(16)
C26 0.0264(19) 0.0212(17) 0.036(2) 0.0058(15) 0.0097(17) 0.0019(14)
C27 0.0274(19) 0.0242(17) 0.0283(18) 0.0046(14) 0.0126(16) 0.0046(14)
C28 0.0245(17) 0.0177(15) 0.0243(16) -0.0016(12) 0.0160(14) -0.0014(13)
C29 0.0290(18) 0.0207(16) 0.0248(17) 0.0011(13) 0.0181(15) 0.0037(14)
C30 0.036(2) 0.0283(18) 0.033(2) -0.0034(15) 0.0227(18) -0.0055(16)
C31 0.0312(19) 0.0236(17) 0.0283(18) 0.0026(14) 0.0199(16) 0.0019(14)
C32 0.034(2) 0.0279(18) 0.035(2) 0.0069(15) 0.0243(18) 0.0012(15)
C33 0.044(2) 0.040(2) 0.0258(19) 0.0038(16) 0.0224(19) 0.0035(18)
C34 0.048(3) 0.039(2) 0.030(2) -0.0080(17) 0.023(2) -0.0109(19)
C41 0.0225(17) 0.0234(16) 0.0209(16) 0.0008(13) 0.0102(14) -0.0005(13)
C42 0.0261(18) 0.0199(16) 0.0198(16) 0.0019(13) 0.0027(14) -0.0037(14)
C43 0.033(2) 0.037(2) 0.0274(19) 0.0052(16) 0.0129(17) -0.0090(17)
C44 0.049(3) 0.052(3) 0.035(2) 0.008(2) 0.022(2) -0.017(2)
C45 0.067(3) 0.042(3) 0.031(2) 0.014(2) 0.013(2) -0.013(2)
C46 0.059(3) 0.026(2) 0.035(2) 0.0066(17) 0.010(2) -0.002(2)
C47 0.039(2) 0.0230(18) 0.0285(19) -0.0009(15) 0.0084(18) -0.0032(16)
C48 0.0256(18) 0.0271(17) 0.0204(16) -0.0027(13) 0.0134(15) -0.0048(14)
C49 0.0266(18) 0.0255(17) 0.0183(15) -0.0040(13) 0.0124(14) -0.0031(14)
C50 0.032(2) 0.0287(19) 0.036(2) 0.0017(16) 0.0184(18) -0.0074(16)
C51 0.036(2) 0.044(2) 0.043(2) -0.0011(19) 0.023(2) -0.0143(19)
C52 0.034(2) 0.054(3) 0.045(2) -0.017(2) 0.027(2) -0.014(2)
C53 0.029(2) 0.0312(19) 0.0261(18) 0.0026(15) 0.0118(16) -0.0016(15)
C54 0.026(2) 0.042(2) 0.037(2) -0.0083(18) 0.0098(18) -0.0006(17)

loop_
_atom_type_symbol
_atom_type_description
_atom_type_scat_dispersion_real
_atom_type_scat_dispersion_imag
_atom_type_scat_source
C C 0.0033 0.0016 'International Tables Vol C Tables 4.2.6.8 and 6.1.1.4'
H H 0.0000 0.0000 'International Tables Vol C Tables 4.2.6.8 and 6.1.1.4'
N N 0.0061 0.0033 'International Tables Vol C Tables 4.2.6.8 and 6.1.1.4'
O O 0.0106 0.0060 'International Tables Vol C Tables 4.2.6.8 and 6.1.1.4'
Sm Sm -0.1638 3.4418 'International Tables Vol C Tables 4.2.6.8 and 6.1.1.4'

loop_
_geom_angle_atom_site_label_1
_geom_angle_atom_site_label_2
_geom_angle_atom_site_label_3
_geom_angle
_geom_angle_site_symmetry_1
_geom_angle_site_symmetry_3
_geom_angle_publ_flag
O2 Sm1 O1 70.32(8) . . ?
O2 Sm1 N1 103.35(8) . . ?
O1 Sm1 N1 33.52(8) . . ?
O2 Sm1 C8 88.68(10) . . ?
O1 Sm1 C8 102.18(9) . . ?
N1 Sm1 C8 108.96(10) . . ?
O2 Sm1 C7 105.41(10) . . ?
O1 Sm1 C7 130.82(10) . . ?
N1 Sm1 C7 126.32(10) . . ?
C8 Sm1 C7 29.84(11) . . ?
O2 Sm1 C10 103.71(10) . . ?
O1 Sm1 C10 83.19(9) . . ?
N1 Sm1 C10 80.42(10) . . ?
C8 Sm1 C10 29.80(11) . . ?
C7 Sm1 C10 49.24(11) . . ?
O2 Sm1 C3 106.26(11) . . ?
O1 Sm1 C3 149.97(11) . . ?
N1 Sm1 C3 132.83(11) . . ?
C8 Sm1 C3 107.61(12) . . ?
C7 Sm1 C3 79.19(12) . . ?
C10 Sm1 C3 125.50(12) . . ?
O2 Sm1 C2 128.73(10) . . ?
O1 Sm1 C2 130.32(11) . . ?
N1 Sm1 C2 104.07(11) . . ?
C8 Sm1 C2 121.13(12) . . ?
C7 Sm1 C2 91.72(12) . . ?
C10 Sm1 C2 122.99(12) . . ?
C3 Sm1 C2 29.68(12) . . ?
O2 Sm1 C6 134.60(11) . . ?
O1 Sm1 C6 126.48(10) . . ?
N1 Sm1 C6 105.34(10) . . ?
C8 Sm1 C6 48.89(12) . . ?
C7 Sm1 C6 29.65(12) . . ?
C10 Sm1 C6 48.92(11) . . ?
C3 Sm1 C6 78.05(12) . . ?
C2 Sm1 C6 76.24(12) . . ?
O2 Sm1 C5 80.56(10) . . ?
O1 Sm1 C5 126.07(10) . . ?
N1 Sm1 C5 129.10(11) . . ?
C8 Sm1 C5 121.92(12) . . ?
C7 Sm1 C5 99.83(12) . . ?
C10 Sm1 C5 149.00(12) . . ?
C3 Sm1 C5 29.53(11) . . ?
C2 Sm1 C5 48.66(12) . . ?
C6 Sm1 C5 106.44(12) . . ?
O2 Sm1 C4 84.65(10) . . ?
O1 Sm1 C4 101.49(10) . . ?
N1 Sm1 C4 99.47(10) . . ?
C8 Sm1 C4 151.57(12) . . ?
C7 Sm1 C4 127.37(12) . . ?
C10 Sm1 C4 171.47(11) . . ?
C3 Sm1 C4 48.91(12) . . ?
C2 Sm1 C4 48.64(12) . . ?
C6 Sm1 C4 123.59(12) . . ?
C5 Sm1 C4 29.68(12) . . ?
O2 Sm1 C9 133.17(10) . . ?
O1 Sm1 C9 96.96(10) . . ?
N1 Sm1 C9 78.45(10) . . ?
C8 Sm1 C9 48.89(12) . . ?
C7 Sm1 C9 49.00(12) . . ?
C10 Sm1 C9 29.60(11) . . ?
C3 Sm1 C9 105.29(12) . . ?
C2 Sm1 C9 94.45(12) . . ?
C6 Sm1 C9 29.57(11) . . ?
C5 Sm1 C9 134.70(11) . . ?
C4 Sm1 C9 141.91(11) . . ?
O1 N1 C28 109.8(2) . . ?
O1 N1 C21 109.6(2) . . ?
C28 N1 C21 112.0(3) . . ?
O1 N1 Sm1 64.12(14) . . ?
C28 N1 Sm1 115.05(19) . . ?
C21 N1 Sm1 131.6(2) . . ?
N1 O1 Sm2 168.39(18) . . ?
N1 O1 Sm1 82.36(15) . . ?
Sm2 O1 Sm1 109.25(9) . . ?
C2 C1 C4 108.0(4) . . ?
C2 C1 Sm1 74.8(2) . . ?
C4 C1 Sm1 75.0(2) . . ?
C2 C1 H1 126.0 . . ?
C4 C1 H1 126.0 . . ?
Sm1 C1 H1 116.3 . . ?
C1 C2 C3 108.4(4) . . ?
C1 C2 Sm1 75.8(2) . . ?
C3 C2 Sm1 75.0(2) . . ?
C1 C2 H2 125.8 . . ?
C3 C2 H2 125.8 . . ?
Sm1 C2 H2 115.5 . . ?
C5 C3 C2 107.7(4) . . ?
C5 C3 Sm1 75.6(2) . . ?
C2 C3 Sm1 75.3(2) . . ?
C5 C3 H3 126.2 . . ?
C2 C3 H3 126.2 . . ?
Sm1 C3 H3 115.2 . . ?
C1 C4 C5 107.8(4) . . ?
C1 C4 Sm1 75.5(2) . . ?
C5 C4 Sm1 75.1(2) . . ?
C1 C4 H4 126.1 . . ?
C5 C4 H4 126.1 . . ?
Sm1 C4 H4 115.5 . . ?
C3 C5 C4 108.1(4) . . ?
C3 C5 Sm1 74.8(2) . . ?
C4 C5 Sm1 75.2(2) . . ?
C3 C5 H5 126.0 . . ?
C4 C5 H5 126.0 . . ?
Sm1 C5 H5 116.1 . . ?
C7 C6 C9 108.4(3) . . ?
C7 C6 Sm1 74.6(2) . . ?
C9 C6 Sm1 75.6(2) . . ?
C7 C6 H6 125.8 . . ?
C9 C6 H6 125.8 . . ?
Sm1 C6 H6 116.1 . . ?
C6 C7 C8 107.6(3) . . ?
C6 C7 Sm1 75.7(2) . . ?
C8 C7 Sm1 75.1(2) . . ?
C6 C7 H7 126.2 . . ?
C8 C7 H7 126.2 . . ?
Sm1 C7 H7 115.3 . . ?
C10 C8 C7 108.1(3) . . ?
C10 C8 Sm1 75.2(2) . . ?
C7 C8 Sm1 75.1(2) . . ?
C10 C8 H8 125.9 . . ?
C7 C8 H8 125.9 . . ?
Sm1 C8 H8 115.9 . . ?
C10 C9 C6 107.9(3) . . ?
C10 C9 Sm1 74.4(2) . . ?
C6 C9 Sm1 74.9(2) . . ?
C10 C9 H9 126.0 . . ?
C6 C9 H9 126.0 . . ?
Sm1 C9 H9 116.8 . . ?
C9 C10 C8 107.9(3) . . ?
C9 C10 Sm1 76.0(2) . . ?
C8 C10 Sm1 75.0(2) . . ?
C9 C10 H10 126.0 . . ?
C8 C10 H10 126.0 . . ?
Sm1 C10 H10 115.2 . . ?
O1 Sm2 O2 70.21(8) . . ?
O1 Sm2 N2 102.52(8) . . ?
O2 Sm2 N2 33.69(8) . . ?
O1 Sm2 C19 79.89(10) . . ?
O2 Sm2 C19 130.41(10) . . ?
N2 Sm2 C19 131.10(10) . . ?
O1 Sm2 C18 107.18(10) . . ?
O2 Sm2 C18 152.87(10) . . ?
N2 Sm2 C18 131.99(10) . . ?
C19 Sm2 C18 29.62(11) . . ?
O1 Sm2 C13 139.43(10) . . ?
O2 Sm2 C13 124.40(10) . . ?
N2 Sm2 C13 104.03(11) . . ?
C19 Sm2 C13 104.15(12) . . ?
C18 Sm2 C13 75.97(12) . . ?
O1 Sm2 C14 110.30(10) . . ?
O2 Sm2 C14 130.09(10) . . ?
N2 Sm2 C14 125.94(10) . . ?
C19 Sm2 C14 96.79(12) . . ?
C18 Sm2 C14 76.76(12) . . ?
C13 Sm2 C14 29.58(11) . . ?
O1 Sm2 C17 127.30(10) . . ?
O2 Sm2 C17 130.68(10) . . ?
N2 Sm2 C17 102.74(11) . . ?
C19 Sm2 C17 48.99(11) . . ?
C18 Sm2 C17 29.71(11) . . ?
C13 Sm2 C17 75.13(12) . . ?
C14 Sm2 C17 90.27(12) . . ?
O1 Sm2 C20 81.13(9) . . ?
O2 Sm2 C20 105.11(10) . . ?
N2 Sm2 C20 101.58(10) . . ?
C19 Sm2 C20 29.74(11) . . ?
C18 Sm2 C20 48.86(11) . . ?
C13 Sm2 C20 122.10(11) . . ?
C14 Sm2 C20 124.59(11) . . ?
C17 Sm2 C20 48.83(11) . . ?
O1 Sm2 C12 136.37(10) . . ?
O2 Sm2 C12 94.87(10) . . ?
N2 Sm2 C12 77.82(10) . . ?
C19 Sm2 C12 132.84(12) . . ?
C18 Sm2 C12 103.54(12) . . ?
C13 Sm2 C12 29.54(11) . . ?
C14 Sm2 C12 48.77(12) . . ?
C17 Sm2 C12 93.96(12) . . ?
C20 Sm2 C12 142.22(11) . . ?
O1 Sm2 C16 109.03(9) . . ?
O2 Sm2 C16 105.32(10) . . ?
N2 Sm2 C16 86.20(10) . . ?
C19 Sm2 C16 48.91(11) . . ?
C18 Sm2 C16 48.84(11) . . ?
C13 Sm2 C16 102.84(11) . . ?
C14 Sm2 C16 119.75(11) . . ?
C17 Sm2 C16 29.59(11) . . ?
C20 Sm2 C16 29.50(10) . . ?
C12 Sm2 C16 114.48(11) . . ?
O1 Sm2 C15 93.32(10) . . ?
O2 Sm2 C15 102.13(10) . . ?
N2 Sm2 C15 110.06(10) . . ?
C19 Sm2 C15 118.61(11) . . ?
C18 Sm2 C15 104.99(11) . . ?
C13 Sm2 C15 48.72(11) . . ?
C14 Sm2 C15 29.63(11) . . ?
C17 Sm2 C15 119.53(11) . . ?
C20 Sm2 C15 148.32(11) . . ?
C12 Sm2 C15 48.62(12) . . ?
C16 Sm2 C15 149.12(11) . . ?
O2 N2 C41 109.1(2) . . ?
O2 N2 C48 108.5(2) . . ?
C41 N2 C48 112.2(3) . . ?
O2 N2 Sm2 65.25(14) . . ?
C41 N2 Sm2 116.3(2) . . ?
C48 N2 Sm2 130.2(2) . . ?
N2 O2 Sm1 168.08(18) . . ?
N2 O2 Sm2 81.06(15) . . ?
Sm1 O2 Sm2 108.59(9) . . ?
C15 C11 C12 108.0(3) . . ?
C15 C11 Sm2 75.1(2) . . ?
C12 C11 Sm2 74.4(2) . . ?
C15 C11 H11 126.0 . . ?
C12 C11 H11 126.0 . . ?
Sm2 C11 H11 116.5 . . ?
C13 C12 C11 107.7(4) . . ?
C13 C12 Sm2 74.5(2) . . ?
C11 C12 Sm2 75.9(2) . . ?
C13 C12 H12 126.2 . . ?
C11 C12 H12 126.2 . . ?
Sm2 C12 H12 115.6 . . ?
C14 C13 C12 108.3(4) . . ?
C14 C13 Sm2 75.3(2) . . ?
C12 C13 Sm2 76.0(2) . . ?
C14 C13 H13 125.8 . . ?
C12 C13 H13 125.8 . . ?
Sm2 C13 H13 115.1 . . ?
C13 C14 C15 108.0(3) . . ?
C13 C14 Sm2 75.1(2) . . ?
C15 C14 Sm2 76.3(2) . . ?
C13 C14 H14 126.0 . . ?
C15 C14 H14 126.0 . . ?
Sm2 C14 H14 114.9 . . ?
C11 C15 C14 108.0(3) . . ?
C11 C15 Sm2 75.7(2) . . ?
C14 C15 Sm2 74.1(2) . . ?
C11 C15 H15 126.0 . . ?
C14 C15 H15 126.0 . . ?
Sm2 C15 H15 116.3 . . ?
C20 C16 C17 107.8(3) . . ?
C20 C16 Sm2 74.7(2) . . ?
C17 C16 Sm2 74.5(2) . . ?
C20 C16 H16 126.1 . . ?
C17 C16 H16 126.1 . . ?
Sm2 C16 H16 116.8 . . ?
C18 C17 C16 107.9(3) . . ?
C18 C17 Sm2 74.8(2) . . ?
C16 C17 Sm2 75.9(2) . . ?
C18 C17 H17 126.0 . . ?
C16 C17 H17 126.0 . . ?
Sm2 C17 H17 115.4 . . ?
C19 C18 C17 108.2(3) . . ?
C19 C18 Sm2 75.1(2) . . ?
C17 C18 Sm2 75.5(2) . . ?
C19 C18 H18 125.9 . . ?
C17 C18 H18 125.9 . . ?
Sm2 C18 H18 115.7 . . ?
C18 C19 C20 107.9(3) . . ?
C18 C19 Sm2 75.3(2) . . ?
C20 C19 Sm2 75.7(2) . . ?
C18 C19 H19 126.0 . . ?
C20 C19 H19 126.0 . . ?
Sm2 C19 H19 115.2 . . ?
C16 C20 C19 108.1(3) . . ?
C16 C20 Sm2 75.8(2) . . ?
C19 C20 Sm2 74.6(2) . . ?
C16 C20 H20 125.9 . . ?
C19 C20 H20 125.9 . . ?
Sm2 C20 H20 115.8 . . ?
N1 C21 C22 115.9(3) . . ?
N1 C21 H21A 108.3 . . ?
C22 C21 H21A 108.3 . . ?
N1 C21 H21B 108.3 . . ?
C22 C21 H21B 108.3 . . ?
H21A C21 H21B 107.4 . . ?
C23 C22 C27 117.8(3) . . ?
C23 C22 C21 120.0(3) . . ?
C27 C22 C21 122.1(3) . . ?
C22 C23 C24 121.2(4) . . ?
C22 C23 H23 119.4 . . ?
C24 C23 H23 119.4 . . ?
C25 C24 C23 119.5(4) . . ?
C25 C24 H24 120.2 . . ?
C23 C24 H24 120.2 . . ?
C26 C25 C24 120.3(4) . . ?
C26 C25 H25 119.9 . . ?
C24 C25 H25 119.9 . . ?
C25 C26 C27 120.2(4) . . ?
C25 C26 H26 119.9 . . ?
C27 C26 H26 119.9 . . ?
C26 C27 C22 120.9(4) . . ?
C26 C27 H27 119.6 . . ?
C22 C27 H27 119.6 . . ?
N1 C28 C29 110.1(3) . . ?
N1 C28 H28A 109.6 . . ?
C29 C28 H28A 109.6 . . ?
N1 C28 H28B 109.6 . . ?
C29 C28 H28B 109.6 . . ?
H28A C28 H28B 108.2 . . ?
C30 C29 C31 118.0(3) . . ?
C30 C29 C28 120.5(3) . . ?
C31 C29 C28 121.5(3) . . ?
C34 C30 C29 121.2(4) . . ?
C34 C30 H30 119.4 . . ?
C29 C30 H30 119.4 . . ?
C32 C31 C29 120.8(4) . . ?
C32 C31 H31 119.6 . . ?
C29 C31 H31 119.6 . . ?
C33 C32 C31 120.6(3) . . ?
C33 C32 H32 119.7 . . ?
C31 C32 H32 119.7 . . ?
C32 C33 C34 119.5(3) . . ?
C32 C33 H33 120.2 . . ?
C34 C33 H33 120.2 . . ?
C33 C34 C30 119.9(4) . . ?
C33 C34 H34 120.1 . . ?
C30 C34 H34 120.1 . . ?
N2 C41 C42 111.3(3) . . ?
N2 C41 H41A 109.4 . . ?
C42 C41 H41A 109.4 . . ?
N2 C41 H41B 109.4 . . ?
C42 C41 H41B 109.4 . . ?
H41A C41 H41B 108.0 . . ?
C43 C42 C47 118.1(3) . . ?
C43 C42 C41 122.9(3) . . ?
C47 C42 C41 119.0(3) . . ?
C44 C43 C42 120.9(4) . . ?
C44 C43 H43 119.6 . . ?
C42 C43 H43 119.6 . . ?
C43 C44 C45 119.6(4) . . ?
C43 C44 H44 120.2 . . ?
C45 C44 H44 120.2 . . ?
C46 C45 C44 120.5(4) . . ?
C46 C45 H45 119.8 . . ?
C44 C45 H45 119.8 . . ?
C45 C46 C47 120.4(4) . . ?
C45 C46 H46 119.8 . . ?
C47 C46 H46 119.8 . . ?
C46 C47 C42 120.4(4) . . ?
C46 C47 H47 119.8 . . ?
C42 C47 H47 119.8 . . ?
N2 C48 C49 116.1(3) . . ?
N2 C48 H48A 108.3 . . ?
C49 C48 H48A 108.3 . . ?
N2 C48 H48B 108.3 . . ?
C49 C48 H48B 108.3 . . ?
H48A C48 H48B 107.4 . . ?
C50 C49 C53 117.8(3) . . ?
C50 C49 C48 119.8(3) . . ?
C53 C49 C48 122.4(3) . . ?
C51 C50 C49 122.0(4) . . ?
C51 C50 H50 119.0 . . ?
C49 C50 H50 119.0 . . ?
C50 C51 C52 119.6(4) . . ?
C50 C51 H51 120.2 . . ?
C52 C51 H51 120.2 . . ?
C51 C52 C54 119.9(4) . . ?
C51 C52 H52 120.0 . . ?
C54 C52 H52 120.0 . . ?
C49 C53 C54 120.7(4) . . ?
C49 C53 H53 119.6 . . ?
C54 C53 H53 119.6 . . ?
C52 C54 C53 120.0(4) . . ?
C52 C54 H54 120.0 . . ?
C53 C54 H54 120.0 . . ?

loop_
_geom_bond_atom_site_label_1
_geom_bond_atom_site_label_2
_geom_bond_distance
_geom_bond_site_symmetry_2
_geom_bond_publ_flag
Sm1 O2 2.296(2) . ?
Sm1 O1 2.332(2) . ?
Sm1 N1 2.569(3) . ?
Sm1 C8 2.731(4) . ?
Sm1 C7 2.732(4) . ?
Sm1 C10 2.734(3) . ?
Sm1 C3 2.740(4) . ?
Sm1 C2 2.743(4) . ?
Sm1 C6 2.745(4) . ?
Sm1 C5 2.750(4) . ?
Sm1 C4 2.750(3) . ?
Sm1 C9 2.754(3) . ?
N1 O1 1.431(3) . ?
N1 C28 1.474(4) . ?
N1 C21 1.488(4) . ?
O1 Sm2 2.290(2) . ?
C1 C2 1.396(6) . ?
C1 C4 1.401(5) . ?
C1 H1 0.9500 . ?
C2 C3 1.404(6) . ?
C2 H2 0.9500 . ?
C3 C5 1.399(5) . ?
C3 H3 0.9500 . ?
C4 C5 1.409(6) . ?
C4 H4 0.9500 . ?
C5 H5 0.9500 . ?
C6 C7 1.402(6) . ?
C6 C9 1.404(5) . ?
C6 H6 0.9500 . ?
C7 C8 1.407(5) . ?
C7 H7 0.9500 . ?
C8 C10 1.405(5) . ?
C8 H8 0.9500 . ?
C9 C10 1.402(5) . ?
C9 H9 0.9500 . ?
C10 H10 0.9500 . ?
Sm2 O2 2.344(2) . ?
Sm2 N2 2.550(3) . ?
Sm2 C19 2.726(3) . ?
Sm2 C18 2.730(3) . ?
Sm2 C13 2.733(3) . ?
Sm2 C14 2.736(3) . ?
Sm2 C17 2.738(3) . ?
Sm2 C20 2.741(3) . ?
Sm2 C12 2.752(3) . ?
Sm2 C16 2.755(3) . ?
Sm2 C15 2.764(3) . ?
N2 O2 1.432(3) . ?
N2 C41 1.474(4) . ?
N2 C48 1.493(4) . ?
C11 C15 1.394(5) . ?
C11 C12 1.412(5) . ?
C11 H11 0.9500 . ?
C12 C13 1.398(5) . ?
C12 H12 0.9500 . ?
C13 C14 1.396(6) . ?
C13 H13 0.9500 . ?
C14 C15 1.407(5) . ?
C14 H14 0.9500 . ?
C15 H15 0.9500 . ?
C16 C20 1.399(5) . ?
C16 C17 1.403(5) . ?
C16 H16 0.9500 . ?
C17 C18 1.402(5) . ?
C17 H17 0.9500 . ?
C18 C19 1.395(5) . ?
C18 H18 0.9500 . ?
C19 C20 1.403(5) . ?
C19 H19 0.9500 . ?
C20 H20 0.9500 . ?
C21 C22 1.509(5) . ?
C21 H21A 0.9900 . ?
C21 H21B 0.9900 . ?
C22 C23 1.392(5) . ?
C22 C27 1.397(5) . ?
C23 C24 1.392(5) . ?
C23 H23 0.9500 . ?
C24 C25 1.377(6) . ?
C24 H24 0.9500 . ?
C25 C26 1.376(6) . ?
C25 H25 0.9500 . ?
C26 C27 1.381(5) . ?
C26 H26 0.9500 . ?
C27 H27 0.9500 . ?
C28 C29 1.514(4) . ?
C28 H28A 0.9900 . ?
C28 H28B 0.9900 . ?
C29 C30 1.386(5) . ?
C29 C31 1.393(5) . ?
C30 C34 1.384(5) . ?
C30 H30 0.9500 . ?
C31 C32 1.377(5) . ?
C31 H31 0.9500 . ?
C32 C33 1.377(5) . ?
C32 H32 0.9500 . ?
C33 C34 1.381(6) . ?
C33 H33 0.9500 . ?
C34 H34 0.9500 . ?
C41 C42 1.513(5) . ?
C41 H41A 0.9900 . ?
C41 H41B 0.9900 . ?
C42 C43 1.387(5) . ?
C42 C47 1.398(5) . ?
C43 C44 1.379(5) . ?
C43 H43 0.9500 . ?
C44 C45 1.384(7) . ?
C44 H44 0.9500 . ?
C45 C46 1.355(7) . ?
C45 H45 0.9500 . ?
C46 C47 1.381(6) . ?
C46 H46 0.9500 . ?
C47 H47 0.9500 . ?
C48 C49 1.503(5) . ?
C48 H48A 0.9900 . ?
C48 H48B 0.9900 . ?
C49 C50 1.383(5) . ?
C49 C53 1.385(5) . ?
C50 C51 1.372(5) . ?
C50 H50 0.9500 . ?
C51 C52 1.375(6) . ?
C51 H51 0.9500 . ?
C52 C54 1.377(6) . ?
C52 H52 0.9500 . ?
C53 C54 1.389(5) . ?
C53 H53 0.9500 . ?
C54 H54 0.9500 . ?
